data_4116611
loop_
_publ_author_name
'Kee-Chan Kim'
'Michael T. Pope'
'Gennaro J. Gama'
'Michael H. Dickman'

_publ_section_title
;
 Slow Proton Exchange in Aqueous Solution. Consequences of Protonation and
 Hydration within the Central Cavity of Preyssler Anion Derivatives,
 [|M(H2O)|@P5W30O110]n-
;
_journal_name_full 'Journal of the American Chemical Society'
_journal_page_first 11164
_journal_page_last 11170
_journal_paper_doi 10.1021/ja992105b
_journal_volume 121
_journal_year 1999
_chemical_formula_sum 'Ca H100 N13 O134 P5 W30'
_chemical_formula_weight 8137.36
_chemical_name_systematic
; 
 ? 
;
_space_group_IT_number 11
_symmetry_cell_setting monoclinic
_symmetry_space_group_name_Hall '-P 2yb'
_symmetry_space_group_name_H-M 'P 1 21/m 1'
_atom_sites_solution_hydrogens geom
_atom_sites_solution_primary direct
_atom_sites_solution_secondary difmap
_audit_creation_method SHELXL-97
_cell_angle_alpha 90.00
_cell_angle_beta 104.5050(10)
_cell_angle_gamma 90.00
_cell_formula_units_Z 2
_cell_length_a 17.7526(3)
_cell_length_b 21.1054(4)
_cell_length_c 17.8629(2)
_cell_measurement_reflns_used 8192
_cell_measurement_temperature 173(2)
_cell_measurement_theta_max 28.32
_cell_measurement_theta_min 1.18
_cell_volume 6479.47(18)
_computing_cell_refinement 'SAINT (Siemens, 1996)'
_computing_data_collection 'SMART (Siemens, 1996)'
_computing_data_reduction 'SAINT (Siemens, 1996)'
_computing_molecular_graphics 'Bruker SHELXTL'
_computing_publication_material 'Bruker SHELXTL'
_computing_structure_refinement 'SHELXL-97 (Sheldrick, 1997)'
_computing_structure_solution 'SHELXS-97 (Sheldrick, 1990)'
_diffrn_ambient_temperature 173(2)
_diffrn_measured_fraction_theta_full 0.959
_diffrn_measured_fraction_theta_max 0.959
_diffrn_measurement_device_type 'CCD area detector'
_diffrn_measurement_method '\w scans'
_diffrn_radiation_monochromator graphite
_diffrn_radiation_source 'normal-focus sealed tube'
_diffrn_radiation_type MoK\a
_diffrn_radiation_wavelength 0.71073
_diffrn_reflns_av_R_equivalents 0.1232
_diffrn_reflns_av_sigmaI/netI 0.0930
_diffrn_reflns_limit_h_max 22
_diffrn_reflns_limit_h_min -23
_diffrn_reflns_limit_k_max 27
_diffrn_reflns_limit_k_min -28
_diffrn_reflns_limit_l_max 23
_diffrn_reflns_limit_l_min -23
_diffrn_reflns_number 68656
_diffrn_reflns_theta_full 28.32
_diffrn_reflns_theta_max 28.32
_diffrn_reflns_theta_min 1.18
_diffrn_standards_decay_% none
_exptl_absorpt_coefficient_mu 26.731
_exptl_absorpt_correction_T_max 0.067774
_exptl_absorpt_correction_T_min 0.011168
_exptl_absorpt_correction_type multi-scan
_exptl_absorpt_process_details 'empirical (Blessing, 1995)'
_exptl_crystal_colour Colorless
_exptl_crystal_density_diffrn 4.171
_exptl_crystal_description Plate
_exptl_crystal_F_000 7156
_exptl_crystal_size_max 0.50
_exptl_crystal_size_mid 0.34
_exptl_crystal_size_min 0.16
_refine_diff_density_max 10.059
_refine_diff_density_min -9.714
_refine_diff_density_rms 0.761
_refine_ls_extinction_coef 0.000227(19)
_refine_ls_extinction_expression Fc^*^=kFc[1+0.001xFc^2^\l^3^/sin(2\q)]^-1/4^
_refine_ls_extinction_method SHELXL
_refine_ls_goodness_of_fit_ref 1.052
_refine_ls_hydrogen_treatment mixed
_refine_ls_matrix_type full
_refine_ls_number_parameters 496
_refine_ls_number_reflns 15877
_refine_ls_number_restraints 0
_refine_ls_restrained_S_all 1.052
_refine_ls_R_factor_all 0.1132
_refine_ls_R_factor_gt 0.0840
_refine_ls_shift/su_max 0.001
_refine_ls_shift/su_mean 0.000
_refine_ls_structure_factor_coef Fsqd
_refine_ls_weighting_details 'calc w=1/[\s^2^(Fo^2^)+(0.1073P)^2^+533.1000P] where P=(Fo^2^+2Fc^2^)/3'
_refine_ls_weighting_scheme calc
_refine_ls_wR_factor_gt 0.2179
_refine_ls_wR_factor_ref 0.2382
_reflns_number_gt 11398
_reflns_number_total 15877
_reflns_threshold_expression >2sigma(I)
_cod_data_source_file ja992105b_s1.cif
_cod_data_source_block ncp
_cod_original_formula_sum 'H100 Ca N13 O134 P5 W30'
_cod_database_code 4116611

loop_
_symmetry_equiv_pos_as_xyz
'x, y, z'
'-x, y+1/2, -z'
'-x, -y, -z'
'x, -y-1/2, z'

loop_
_atom_site_label
_atom_site_type_symbol
_atom_site_fract_x
_atom_site_fract_y
_atom_site_fract_z
_atom_site_U_iso_or_equiv
_atom_site_adp_type
_atom_site_occupancy
_atom_site_symmetry_multiplicity
_atom_site_calc_flag
_atom_site_refinement_flags
W1 W 0.51174(6) 0.32813(4) 0.42086(6) 0.0251(2) Uani 1 1 d .
W2 W 0.40008(5) 0.32863(4) 0.21079(6) 0.0234(2) Uani 1 1 d .
W3 W 0.42259(5) 0.32847(4) 0.00487(6) 0.0250(2) Uani 1 1 d .
W4 W 0.56658(7) 0.32882(5) -0.11777(5) 0.0349(3) Uani 1 1 d .
W5 W 0.78243(9) 0.32905(9) -0.11244(6) 0.0600(4) Uani 1 1 d .
W6 W 0.98373(8) 0.32844(11) 0.02127(10) 0.0793(6) Uani 1 1 d .
W7 W 1.09565(7) 0.32862(10) 0.23342(9) 0.0701(5) Uani 1 1 d .
W8 W 1.07585(7) 0.32818(7) 0.43797(8) 0.0500(4) Uani 1 1 d .
W9 W 0.92853(7) 0.32859(5) 0.56140(6) 0.0356(3) Uani 1 1 d .
W10 W 0.71530(7) 0.32889(4) 0.55586(5) 0.0262(2) Uani 1 1 d .
W11 W 0.58782(5) 0.41054(4) 0.27314(5) 0.01767(19) Uani 1 1 d .
W12 W 0.60976(6) 0.41119(4) 0.06959(5) 0.0250(2) Uani 1 1 d .
W13 W 0.82206(6) 0.41089(6) 0.07494(6) 0.0383(3) Uani 1 1 d .
W14 W 0.93248(5) 0.41072(6) 0.28339(5) 0.0299(3) Uani 1 1 d .
W15 W 0.78775(5) 0.41044(4) 0.40485(5) 0.0182(2) Uani 1 1 d .
P1 P 0.5727(4) 0.2500 0.2780(4) 0.0097(12) Uani 1 2 d S
P2 P 0.5976(4) 0.2500 0.0557(4) 0.0171(14) Uani 1 2 d S
P3 P 0.8294(5) 0.2500 0.0615(5) 0.033(2) Uani 1 2 d S
P4 P 0.9506(5) 0.2500 0.2904(5) 0.0267(19) Uani 1 2 d S
P5 P 0.7923(4) 0.2500 0.4237(4) 0.0125(13) Uani 1 2 d S
Ca1 Ca 0.7469(5) 0.3281(5) 0.2212(5) 0.0245(19) Uani 0.50 1 d P
O1P1 O 0.6161(7) 0.3095(6) 0.2656(8) 0.012(3) Uiso 1 1 d .
O2P1 O 0.5628(10) 0.2500 0.3623(11) 0.009(3) Uiso 1 2 d S
O3P1 O 0.4898(11) 0.2500 0.2255(12) 0.017(4) Uiso 1 2 d S
O1P2 O 0.6337(8) 0.3104(7) 0.0963(9) 0.018(3) Uiso 1 1 d .
O2P2 O 0.5063(11) 0.2500 0.0509(11) 0.015(4) Uiso 1 2 d S
O3P2 O 0.6041(12) 0.2500 -0.0296(13) 0.023(5) Uiso 1 2 d S
O1P3 O 0.8106(10) 0.3085(8) 0.0999(10) 0.031(4) Uiso 1 1 d .
O2P3 O 0.7853(16) 0.2500 -0.0249(17) 0.041(6) Uiso 1 2 d S
O3P3 O 0.9202(18) 0.2500 0.0643(19) 0.049(7) Uiso 1 2 d S
O1P4 O 0.9012(9) 0.3088(8) 0.2736(9) 0.023(3) Uiso 1 1 d .
O2P4 O 1.0111(16) 0.2500 0.2382(17) 0.041(6) Uiso 1 2 d S
O3P4 O 0.9982(13) 0.2500 0.3785(14) 0.027(5) Uiso 1 2 d S
O1P5 O 0.7820(8) 0.3103(7) 0.3754(8) 0.018(3) Uiso 1 1 d .
O2P5 O 0.8761(11) 0.2500 0.4808(12) 0.016(4) Uiso 1 2 d S
O3P5 O 0.7330(11) 0.2500 0.4752(11) 0.013(4) Uiso 1 2 d S
O1A O 0.4625(9) 0.3793(7) 0.4664(9) 0.022(3) Uiso 1 1 d .
O1B O 0.4292(8) 0.3249(7) 0.3242(9) 0.018(3) Uiso 1 1 d .
O1C O 0.4763(12) 0.2500 0.4532(12) 0.019(4) Uiso 1 2 d S
O1D O 0.5631(8) 0.3849(7) 0.3674(8) 0.017(3) Uiso 1 1 d .
O2A O 0.3243(9) 0.3814(8) 0.2023(9) 0.024(3) Uiso 1 1 d .
O2B O 0.3942(8) 0.3227(7) 0.1021(9) 0.020(3) Uiso 1 1 d .
O2C O 0.3419(11) 0.2500 0.2068(11) 0.014(4) Uiso 1 2 d S
O2D O 0.4848(7) 0.3852(6) 0.2196(8) 0.013(3) Uiso 1 1 d .
O3A O 0.3478(8) 0.3784(7) -0.0405(9) 0.019(3) Uiso 1 1 d .
O3B O 0.4717(9) 0.3258(7) -0.0804(10) 0.025(3) Uiso 1 1 d .
O3C O 0.3692(12) 0.2500 -0.0297(12) 0.019(4) Uiso 1 2 d S
O3D O 0.5031(8) 0.3834(7) 0.0527(8) 0.017(3) Uiso 1 1 d .
O4A O 0.5316(10) 0.3806(8) -0.1922(10) 0.029(4) Uiso 1 1 d .
O4B O 0.6716(12) 0.3234(9) -0.1302(12) 0.042(5) Uiso 1 1 d .
O4C O 0.5405(13) 0.2500 -0.1729(14) 0.027(5) Uiso 1 2 d S
O4D O 0.6058(9) 0.3854(8) -0.0352(10) 0.028(4) Uiso 1 1 d .
O5A O 0.7859(14) 0.3804(12) -0.1855(14) 0.058(6) Uiso 1 1 d .
O5B O 0.8947(15) 0.3244(12) -0.0676(15) 0.060(6) Uiso 1 1 d .
O5C O 0.7853(17) 0.2500 -0.1677(18) 0.047(7) Uiso 1 2 d S
O5D O 0.7806(10) 0.3850(9) -0.0297(11) 0.036(4) Uiso 1 1 d .
O6A O 1.0366(15) 0.3781(13) -0.0188(16) 0.067(7) Uiso 1 1 d .
O6B O 1.0545(16) 0.3196(13) 0.1216(16) 0.067(7) Uiso 1 1 d .
O6C O 1.023(2) 0.2500 -0.009(2) 0.062(9) Uiso 1 2 d S
O6D O 0.9236(12) 0.3814(10) 0.0640(12) 0.044(5) Uiso 1 1 d .
O7A O 1.1705(16) 0.3813(14) 0.2338(17) 0.072(7) Uiso 1 1 d .
O7B O 1.1160(12) 0.3235(10) 0.3454(13) 0.046(5) Uiso 1 1 d .
O7C O 1.150(2) 0.2500 0.232(2) 0.059(9) Uiso 1 2 d S
O7D O 1.0133(12) 0.3823(10) 0.2349(12) 0.044(5) Uiso 1 1 d .
O8A O 1.1447(11) 0.3812(10) 0.4876(12) 0.042(5) Uiso 1 1 d .
O8B O 1.0155(11) 0.3219(9) 0.5145(12) 0.037(4) Uiso 1 1 d .
O8C O 1.1272(15) 0.2500 0.4733(16) 0.038(6) Uiso 1 2 d S
O8D O 1.0021(10) 0.3834(9) 0.3816(10) 0.032(4) Uiso 1 1 d .
O9A O 0.9724(9) 0.3809(8) 0.6338(9) 0.025(3) Uiso 1 1 d .
O9B O 0.8279(9) 0.3247(7) 0.5879(10) 0.024(3) Uiso 1 1 d .
O9C O 0.9577(12) 0.2500 0.6137(13) 0.022(5) Uiso 1 2 d S
O9D O 0.8799(8) 0.3855(7) 0.4826(9) 0.020(3) Uiso 1 1 d .
O10A O 0.7055(9) 0.3808(8) 0.6269(9) 0.024(3) Uiso 1 1 d .
O10B O 0.6062(8) 0.3229(7) 0.5004(9) 0.018(3) Uiso 1 1 d .
O10C O 0.7080(10) 0.2500 0.6084(11) 0.011(4) Uiso 1 2 d S
O10D O 0.7291(8) 0.3853(7) 0.4789(8) 0.015(3) Uiso 1 1 d .
O11A O 0.5681(10) 0.4889(8) 0.2827(10) 0.030(4) Uiso 1 1 d .
O11E O 0.6182(8) 0.4153(7) 0.1780(8) 0.017(3) Uiso 1 1 d .
O12A O 0.5904(10) 0.4889(9) 0.0492(11) 0.033(4) Uiso 1 1 d .
O12E O 0.7194(9) 0.4151(8) 0.0909(10) 0.025(3) Uiso 1 1 d .
O13A O 0.8343(12) 0.4891(10) 0.0567(12) 0.046(5) Uiso 1 1 d .
O13E O 0.8613(11) 0.4142(9) 0.1873(11) 0.036(4) Uiso 1 1 d .
O14A O 0.9577(10) 0.4898(9) 0.2912(11) 0.037(4) Uiso 1 1 d .
O14E O 0.8467(10) 0.4143(8) 0.3308(10) 0.028(4) Uiso 1 1 d .
O15A O 0.7935(9) 0.4892(8) 0.4312(9) 0.024(3) Uiso 1 1 d .
O15E O 0.6953(8) 0.4140(7) 0.3260(8) 0.016(3) Uiso 1 1 d .
O1CA O 0.7497(17) 0.2218(15) 0.2195(17) 0.022(6) Uiso 0.50 1 d P
O1W O 0.2046(19) 0.2500 0.0825(19) 0.053(8) Uiso 1 2 d S
O2W O 1.1337(16) 0.4135(13) 0.6430(16) 0.068(7) Uiso 1 1 d .
O3W O 0.288(2) 0.2500 0.362(2) 0.073(11) Uiso 1 2 d S
O4W O 0.308(2) 0.4119(16) 0.359(2) 0.097(10) Uiso 1 1 d .
O5W O 0.602(2) 0.2500 0.694(3) 0.079(12) Uiso 1 2 d S
O6W O 1.0000 0.5000 0.5000 0.073(11) Uiso 1 2 d S
O7W O 0.243(3) 0.2500 -0.154(3) 0.088(13) Uiso 1 2 d S
O8W O 0.6252(15) 0.5733(13) 0.1830(16) 0.065(7) Uiso 1 1 d .
O9W O 0.894(4) 0.2500 0.744(4) 0.16(3) Uiso 1 2 d S
O10W O 0.784(2) 0.5407(17) 0.212(2) 0.096(10) Uiso 1 1 d .
O11W O 0.9692(17) 0.4989(15) -0.1110(18) 0.082(8) Uiso 1 1 d .
O12W O 0.208(2) 0.3671(17) 0.005(2) 0.099(10) Uiso 1 1 d .
O13W O 0.603(3) 0.489(2) 0.491(3) 0.155(18) Uiso 1 1 d .
O14W O 0.654(2) 0.4781(17) 0.730(2) 0.099(10) Uiso 1 1 d .
O15W O 1.183(3) 0.456(2) 0.109(3) 0.142(16) Uiso 1 1 d .
O16W O 0.859(2) 0.6351(19) 0.160(2) 0.111(12) Uiso 1 1 d .
O17W O 0.446(2) 0.4939(19) 0.117(2) 0.110(12) Uiso 1 1 d .
O18W O 0.803(3) 0.506(2) 0.592(3) 0.141(16) Uiso 1 1 d .
O19W O 0.509(4) 0.378(4) 0.640(4) 0.23(3) Uiso 1 1 d .
O20W O 0.885(4) 0.447(3) 0.728(4) 0.21(3) Uiso 1 1 d .
O21W O 0.685(3) 0.577(3) 0.472(3) 0.17(2) Uiso 1 1 d .

loop_
_atom_site_aniso_label
_atom_site_aniso_U_11
_atom_site_aniso_U_22
_atom_site_aniso_U_33
_atom_site_aniso_U_23
_atom_site_aniso_U_13
_atom_site_aniso_U_12
W1 0.0516(6) 0.0083(4) 0.0239(5) 0.0024(3) 0.0254(4) 0.0069(4)
W2 0.0192(4) 0.0073(4) 0.0425(6) 0.0020(3) 0.0052(4) 0.0027(3)
W3 0.0216(4) 0.0083(4) 0.0386(6) -0.0012(3) -0.0045(4) -0.0007(3)
W4 0.0578(7) 0.0361(6) 0.0063(4) 0.0027(4) -0.0005(4) 0.0070(5)
W5 0.0585(8) 0.1151(14) 0.0064(5) 0.0117(6) 0.0081(5) -0.0031(8)
W6 0.0323(7) 0.161(2) 0.0526(9) 0.0320(10) 0.0259(6) -0.0101(8)
W7 0.0218(5) 0.1377(17) 0.0560(9) 0.0178(9) 0.0196(6) -0.0072(7)
W8 0.0358(6) 0.0682(9) 0.0309(7) 0.0061(6) -0.0196(5) -0.0120(6)
W9 0.0504(6) 0.0221(5) 0.0199(5) 0.0014(4) -0.0184(4) -0.0072(4)
W10 0.0625(7) 0.0071(4) 0.0145(4) 0.0009(3) 0.0202(4) 0.0037(4)
W11 0.0301(4) 0.0081(4) 0.0126(4) 0.0007(3) 0.0012(3) -0.0062(3)
W12 0.0344(5) 0.0254(5) 0.0108(4) 0.0057(3) -0.0026(3) -0.0169(4)
W13 0.0331(5) 0.0668(8) 0.0101(4) 0.0146(4) -0.0036(4) -0.0291(5)
W14 0.0232(4) 0.0538(7) 0.0101(4) 0.0099(4) -0.0008(3) -0.0163(4)
W15 0.0284(4) 0.0147(4) 0.0096(4) 0.0012(3) 0.0013(3) -0.0100(3)
P1 0.018(3) 0.004(3) 0.006(3) 0.000 0.001(3) 0.000
P2 0.020(3) 0.020(4) 0.009(3) 0.000 0.000(3) 0.000
P3 0.020(4) 0.073(7) 0.007(4) 0.000 0.004(3) 0.000
P4 0.014(3) 0.059(6) 0.006(3) 0.000 0.001(3) 0.000
P5 0.021(3) 0.009(3) 0.008(3) 0.000 0.003(3) 0.000
Ca1 0.025(4) 0.029(5) 0.018(5) 0.001(4) 0.002(4) -0.004(4)

loop_
_atom_type_symbol
_atom_type_description
_atom_type_scat_dispersion_real
_atom_type_scat_dispersion_imag
_atom_type_scat_source
O O 0.0106 0.0060 'International Tables Vol C Tables 4.2.6.8 and 6.1.1.4'
P P 0.1023 0.0942 'International Tables Vol C Tables 4.2.6.8 and 6.1.1.4'
Ca Ca 0.2262 0.3064 'International Tables Vol C Tables 4.2.6.8 and 6.1.1.4'
W W -0.8490 6.8722 'International Tables Vol C Tables 4.2.6.8 and 6.1.1.4'
N N 0.0061 0.0033 'International Tables Vol C Tables 4.2.6.8 and 6.1.1.4'
H H 0.0000 0.0000 'International Tables Vol C Tables 4.2.6.8 and 6.1.1.4'

loop_
_geom_angle_atom_site_label_1
_geom_angle_atom_site_label_2
_geom_angle_atom_site_label_3
_geom_angle
_geom_angle_site_symmetry_1
_geom_angle_site_symmetry_3
O1A W1 O1D 101.9(7) . .
O1A W1 O1C 98.9(7) . .
O1D W1 O1C 159.0(7) . .
O1A W1 O10B 98.1(7) . .
O1D W1 O10B 88.2(6) . .
O1C W1 O10B 91.1(8) . .
O1A W1 O1B 94.7(7) . .
O1D W1 O1B 85.8(6) . .
O1C W1 O1B 90.4(8) . .
O10B W1 O1B 166.7(6) . .
O1A W1 O2P1 171.4(6) . .
O1D W1 O2P1 85.9(5) . .
O1C W1 O2P1 73.1(6) . .
O10B W1 O2P1 85.6(6) . .
O1B W1 O2P1 82.2(6) . .
O2A W2 O2D 100.7(7) . .
O2A W2 O2B 96.3(7) . .
O2D W2 O2B 88.1(6) . .
O2A W2 O2C 98.8(7) . .
O2D W2 O2C 160.5(6) . .
O2B W2 O2C 90.7(7) . .
O2A W2 O1B 96.6(7) . .
O2D W2 O1B 86.6(6) . .
O2B W2 O1B 166.8(6) . .
O2C W2 O1B 90.2(7) . .
O2A W2 O3P1 172.9(6) . .
O2D W2 O3P1 86.1(5) . .
O2B W2 O3P1 85.9(7) . .
O2C W2 O3P1 74.4(6) . .
O1B W2 O3P1 81.7(7) . .
O3A W3 O3D 104.2(7) . .
O3A W3 O2B 96.7(7) . .
O3D W3 O2B 88.3(6) . .
O3A W3 O3C 96.6(7) . .
O3D W3 O3C 159.2(7) . .
O2B W3 O3C 90.9(8) . .
O3A W3 O3B 95.4(7) . .
O3D W3 O3B 86.3(6) . .
O2B W3 O3B 167.6(7) . .
O3C W3 O3B 90.3(8) . .
O3A W3 O2P2 169.6(6) . .
O3D W3 O2P2 86.0(6) . .
O2B W3 O2P2 85.5(7) . .
O3C W3 O2P2 73.2(6) . .
O3B W3 O2P2 83.0(7) . .
O4A W4 O4D 101.2(8) . .
O4A W4 O4C 99.2(8) . .
O4D W4 O4C 159.7(8) . .
O4A W4 O4B 96.9(8) . .
O4D W4 O4B 87.1(8) . .
O4C W4 O4B 90.3(9) . .
O4A W4 O3B 96.3(7) . .
O4D W4 O3B 86.3(7) . .
O4C W4 O3B 91.7(8) . .
O4B W4 O3B 166.1(8) . .
O4A W4 O3P2 172.4(7) . .
O4D W4 O3P2 86.3(7) . .
O4C W4 O3P2 73.4(7) . .
O4B W4 O3P2 85.0(8) . .
O3B W4 O3P2 82.4(7) . .
O5A W5 O5D 102.1(10) . .
O5A W5 O4B 98.3(10) . .
O5D W5 O4B 87.2(8) . .
O5A W5 O5C 98.4(11) . .
O5D W5 O5C 159.4(10) . .
O4B W5 O5C 91.1(11) . .
O5A W5 O5B 96.7(11) . .
O5D W5 O5B 85.8(9) . .
O4B W5 O5B 164.5(10) . .
O5C W5 O5B 90.6(12) . .
O5A W5 O2P3 171.7(10) . .
O5D W5 O2P3 85.6(8) . .
O4B W5 O2P3 85.0(9) . .
O5C W5 O2P3 73.8(10) . .
O5B W5 O2P3 80.6(10) . .
O6A W6 O6D 104.0(12) . .
O6A W6 O6B 98.8(12) . .
O6D W6 O6B 89.0(10) . .
O6A W6 O6C 97.6(13) . .
O6D W6 O6C 158.4(11) . .
O6B W6 O6C 89.0(14) . .
O6A W6 O5B 96.1(12) . .
O6D W6 O5B 85.9(10) . .
O6B W6 O5B 165.0(11) . .
O6C W6 O5B 90.6(13) . .
O6A W6 O3P3 170.8(11) . .
O6D W6 O3P3 85.0(9) . .
O6B W6 O3P3 82.9(11) . .
O6C W6 O3P3 73.4(11) . .
O5B W6 O3P3 82.6(11) . .
O7A W7 O7D 102.4(11) . .
O7A W7 O7C 99.8(13) . .
O7D W7 O7C 157.8(11) . .
O7A W7 O7B 94.9(11) . .
O7D W7 O7B 87.9(9) . .
O7C W7 O7B 90.2(12) . .
O7A W7 O6B 99.0(12) . .
O7D W7 O6B 88.8(10) . .
O7C W7 O6B 87.7(13) . .
O7B W7 O6B 166.0(10) . .
O7A W7 O2P4 172.1(11) . .
O7D W7 O2P4 85.1(8) . .
O7C W7 O2P4 72.8(10) . .
O7B W7 O2P4 82.8(10) . .
O6B W7 O2P4 83.4(11) . .
O8A W8 O8D 100.6(9) . .
O8A W8 O8C 99.9(10) . .
O8D W8 O8C 159.4(9) . .
O8A W8 O8B 97.3(9) . .
O8D W8 O8B 89.2(8) . .
O8C W8 O8B 90.6(10) . .
O8A W8 O7B 96.0(9) . .
O8D W8 O7B 86.0(8) . .
O8C W8 O7B 89.5(10) . .
O8B W8 O7B 166.5(8) . .
O8A W8 O3P4 172.7(8) . .
O8D W8 O3P4 86.5(7) . .
O8C W8 O3P4 73.0(8) . .
O8B W8 O3P4 84.3(8) . .
O7B W8 O3P4 82.8(9) . .
O9A W9 O9D 100.8(7) . .
O9A W9 O9C 99.9(8) . .
O9D W9 O9C 159.2(7) . .
O9A W9 O8B 96.4(8) . .
O9D W9 O8B 89.3(7) . .
O9C W9 O8B 90.1(9) . .
O9A W9 O9B 96.5(7) . .
O9D W9 O9B 86.2(6) . .
O9C W9 O9B 89.8(8) . .
O8B W9 O9B 166.9(7) . .
O9A W9 O2P5 171.7(7) . .
O9D W9 O2P5 87.3(6) . .
O9C W9 O2P5 71.9(7) . .
O8B W9 O2P5 85.2(8) . .
O9B W9 O2P5 82.3(7) . .
O10A W10 O10D 101.1(7) . .
O10A W10 O10C 99.2(7) . .
O10D W10 O10C 159.7(6) . .
O10A W10 O9B 95.7(7) . .
O10D W10 O9B 86.1(6) . .
O10C W10 O9B 90.3(7) . .
O10A W10 O10B 98.3(7) . .
O10D W10 O10B 88.0(6) . .
O10C W10 O10B 90.7(7) . .
O9B W10 O10B 165.6(6) . .
O10A W10 O3P5 172.0(7) . .
O10D W10 O3P5 86.4(6) . .
O10C W10 O3P5 73.3(6) . .
O9B W10 O3P5 81.8(7) . .
O10B W10 O3P5 84.7(6) . .
O11A W11 O15E 96.8(7) . .
O11A W11 O11E 98.5(7) . .
O15E W11 O11E 88.2(6) . .
O11A W11 O2D 97.2(7) . .
O15E W11 O2D 165.9(6) . .
O11E W11 O2D 91.0(6) . .
O11A W11 O1D 95.0(7) . .
O15E W11 O1D 89.8(6) . .
O11E W11 O1D 166.4(6) . .
O2D W11 O1D 87.7(6) . .
O11A W11 O1P1 177.8(7) . .
O15E W11 O1P1 81.5(5) . .
O11E W11 O1P1 82.9(5) . .
O2D W11 O1P1 84.4(5) . .
O1D W11 O1P1 83.5(5) . .
O11A W11 Ca1 133.0(6) . .
O15E W11 Ca1 53.1(4) . .
O11E W11 Ca1 52.2(4) . .
O2D W11 Ca1 116.4(4) . .
O1D W11 Ca1 116.9(4) . .
O1P1 W11 Ca1 46.9(4) . .
O12A W12 O12E 98.3(8) . .
O12A W12 O11E 97.7(8) . .
O12E W12 O11E 88.8(7) . .
O12A W12 O3D 97.0(7) . .
O12E W12 O3D 164.7(6) . .
O11E W12 O3D 89.8(6) . .
O12A W12 O4D 96.2(8) . .
O12E W12 O4D 89.6(7) . .
O11E W12 O4D 166.1(7) . .
O3D W12 O4D 88.1(6) . .
O12A W12 O1P2 179.4(7) . .
O12E W12 O1P2 82.2(6) . .
O11E W12 O1P2 82.1(6) . .
O3D W12 O1P2 82.5(6) . .
O4D W12 O1P2 84.1(6) . .
O12A W12 Ca1 133.9(6) . .
O12E W12 Ca1 53.3(5) . .
O11E W12 Ca1 52.7(4) . .
O3D W12 Ca1 114.8(5) . .
O4D W12 Ca1 116.4(5) . .
O1P2 W12 Ca1 46.3(4) . .
O13A W13 O5D 97.3(9) . .
O13A W13 O12E 98.9(8) . .
O5D W13 O12E 90.7(7) . .
O13A W13 O13E 97.5(9) . .
O5D W13 O13E 165.2(8) . .
O12E W13 O13E 87.3(7) . .
O13A W13 O6D 97.1(9) . .
O5D W13 O6D 87.1(8) . .
O12E W13 O6D 164.0(8) . .
O13E W13 O6D 90.8(8) . .
O13A W13 O1P3 178.0(8) . .
O5D W13 O1P3 83.5(7) . .
O12E W13 O1P3 82.9(7) . .
O13E W13 O1P3 81.7(7) . .
O6D W13 O1P3 81.1(8) . .
O13A W13 Ca1 133.2(7) . .
O5D W13 Ca1 116.2(6) . .
O12E W13 Ca1 52.1(5) . .
O13E W13 Ca1 52.0(6) . .
O6D W13 Ca1 115.4(6) . .
O1P3 W13 Ca1 47.6(5) . .
O14A W14 O13E 98.0(8) . .
O14A W14 O14E 98.3(8) . .
O13E W14 O14E 88.6(8) . .
O14A W14 O7D 97.4(9) . .
O13E W14 O7D 90.4(8) . .
O14E W14 O7D 164.2(8) . .
O14A W14 O8D 96.8(8) . .
O13E W14 O8D 165.1(8) . .
O14E W14 O8D 90.5(7) . .
O7D W14 O8D 86.5(8) . .
O14A W14 O1P4 179.5(7) . .
O13E W14 O1P4 82.3(7) . .
O14E W14 O1P4 82.1(6) . .
O7D W14 O1P4 82.2(7) . .
O8D W14 O1P4 82.8(7) . .
O14A W14 Ca1 133.1(6) . .
O13E W14 Ca1 52.1(6) . .
O14E W14 Ca1 52.9(5) . .
O7D W14 Ca1 115.3(6) . .
O8D W14 Ca1 116.8(5) . .
O1P4 W14 Ca1 47.4(4) . .
O15A W15 O15E 98.4(7) . .
O15A W15 O14E 98.3(7) . .
O15E W15 O14E 90.4(7) . .
O15A W15 O9D 94.9(7) . .
O15E W15 O9D 166.5(6) . .
O14E W15 O9D 89.8(7) . .
O15A W15 O10D 94.7(7) . .
O15E W15 O10D 90.3(6) . .
O14E W15 O10D 166.7(7) . .
O9D W15 O10D 86.5(6) . .
O15A W15 O1P5 178.2(7) . .
O15E W15 O1P5 83.0(6) . .
O14E W15 O1P5 82.7(6) . .
O9D W15 O1P5 83.6(6) . .
O10D W15 O1P5 84.2(6) . .
O15A W15 Ca1 134.0(6) . .
O15E W15 Ca1 53.2(5) . .
O14E W15 Ca1 53.5(5) . .
O9D W15 Ca1 117.5(5) . .
O10D W15 Ca1 117.6(4) . .
O1P5 W15 Ca1 47.8(4) . .
O1P1 P1 O1P1 111.6(11) 4_565 .
O1P1 P1 O3P1 110.8(7) 4_565 .
O1P1 P1 O3P1 110.8(7) . .
O1P1 P1 O2P1 109.0(7) 4_565 .
O1P1 P1 O2P1 109.0(7) . .
O3P1 P1 O2P1 105.4(11) . .
O1P2 P2 O1P2 113.2(12) . 4_565
O1P2 P2 O3P2 109.9(7) . .
O1P2 P2 O3P2 109.9(7) 4_565 .
O1P2 P2 O2P2 108.9(7) . .
O1P2 P2 O2P2 108.9(7) 4_565 .
O3P2 P2 O2P2 105.7(11) . .
O1P3 P3 O1P3 111.9(15) . 4_565
O1P3 P3 O2P3 110.1(9) . .
O1P3 P3 O2P3 110.1(9) 4_565 .
O1P3 P3 O3P3 109.0(9) . .
O1P3 P3 O3P3 109.0(9) 4_565 .
O2P3 P3 O3P3 106.6(16) . .
O1P4 P4 O1P4 111.0(13) 4_565 .
O1P4 P4 O3P4 109.6(8) 4_565 .
O1P4 P4 O3P4 109.6(8) . .
O1P4 P4 O2P4 109.2(8) 4_565 .
O1P4 P4 O2P4 109.2(9) . .
O3P4 P4 O2P4 108.1(14) . .
O1P5 P5 O1P5 113.5(12) 4_565 .
O1P5 P5 O3P5 109.3(7) 4_565 .
O1P5 P5 O3P5 109.3(7) . .
O1P5 P5 O2P5 109.0(7) 4_565 .
O1P5 P5 O2P5 109.0(7) . .
O3P5 P5 O2P5 106.5(11) . .
O1CA Ca1 O1CA 1.9(9) 4_565 .
O1CA Ca1 O1P2 82.2(17) 4_565 .
O1CA Ca1 O1P2 82.0(9) . .
O1CA Ca1 O1P1 85.0(17) 4_565 .
O1CA Ca1 O1P1 83.1(8) . .
O1P2 Ca1 O1P1 72.2(5) . .
O1CA Ca1 O1P5 83.7(18) 4_565 .
O1CA Ca1 O1P5 82.8(9) . .
O1P2 Ca1 O1P5 141.3(6) . .
O1P1 Ca1 O1P5 70.8(5) . .
O1CA Ca1 O1P4 78.9(17) 4_565 .
O1CA Ca1 O1P4 80.2(9) . .
O1P2 Ca1 O1P4 140.1(6) . .
O1P1 Ca1 O1P4 139.5(6) . .
O1P5 Ca1 O1P4 70.7(5) . .
O1CA Ca1 O1P3 78.0(17) 4_565 .
O1CA Ca1 O1P3 79.7(9) . .
O1P2 Ca1 O1P3 71.6(5) . .
O1P1 Ca1 O1P3 141.6(6) . .
O1P5 Ca1 O1P3 139.3(6) . .
O1P4 Ca1 O1P3 70.3(6) . .
O1CA Ca1 O11E 132.0(17) 4_565 .
O1CA Ca1 O11E 130.8(9) . .
O1P2 Ca1 O11E 58.5(5) . .
O1P1 Ca1 O11E 58.9(4) . .
O1P5 Ca1 O11E 109.1(5) . .
O1P4 Ca1 O11E 149.1(6) . .
O1P3 Ca1 O11E 110.1(6) . .
O1CA Ca1 O13E 125.3(17) 4_565 .
O1CA Ca1 O13E 127.2(9) . .
O1P2 Ca1 O13E 109.8(6) . .
O1P1 Ca1 O13E 149.7(6) . .
O1P5 Ca1 O13E 107.8(6) . .
O1P4 Ca1 O13E 57.5(5) . .
O1P3 Ca1 O13E 58.3(6) . .
O11E Ca1 O13E 95.4(5) . .
O1CA Ca1 O12E 127.3(18) 4_565 .
O1CA Ca1 O12E 128.3(9) . .
O1P2 Ca1 O12E 58.1(5) . .
O1P1 Ca1 O12E 110.3(5) . .
O1P5 Ca1 O12E 148.9(6) . .
O1P4 Ca1 O12E 109.0(5) . .
O1P3 Ca1 O12E 58.5(5) . .
O11E Ca1 O12E 54.6(5) . .
O13E Ca1 O12E 54.8(5) . .
O1CA Ca1 O15E 131.6(18) 4_565 .
O1CA Ca1 O15E 130.0(9) . .
O1P2 Ca1 O15E 109.8(5) . .
O1P1 Ca1 O15E 57.5(4) . .
O1P5 Ca1 O15E 57.3(5) . .
O1P4 Ca1 O15E 109.1(5) . .
O1P3 Ca1 O15E 150.3(6) . .
O11E Ca1 O15E 54.5(4) . .
O13E Ca1 O15E 95.4(5) . .
O12E Ca1 O15E 96.1(5) . .
O1CA Ca1 O14E 128.0(18) 4_565 .
O1CA Ca1 O14E 128.3(9) . .
O1P2 Ca1 O14E 149.7(6) . .
O1P1 Ca1 O14E 108.7(5) . .
O1P5 Ca1 O14E 57.0(5) . .
O1P4 Ca1 O14E 57.9(5) . .
O1P3 Ca1 O14E 109.0(6) . .
O11E Ca1 O14E 95.1(5) . .
O13E Ca1 O14E 53.9(5) . .
O12E Ca1 O14E 95.5(5) . .
O15E Ca1 O14E 54.4(5) . .
P1 O1P1 W11 131.3(8) . .
P1 O1P1 Ca1 132.7(8) . .
W11 O1P1 Ca1 96.0(5) . .
P1 O1P1 O1CA 89.7(8) . .
W11 O1P1 O1CA 138.9(7) . .
Ca1 O1P1 O1CA 43.0(6) . .
P1 O2P1 W1 127.0(5) . .
P1 O2P1 W1 127.0(5) . 4_565
W1 O2P1 W1 93.7(6) . 4_565
P1 O3P1 W2 127.5(6) . 4_565
P1 O3P1 W2 127.5(6) . .
W2 O3P1 W2 94.0(7) 4_565 .
P2 O1P2 W12 132.0(9) . .
P2 O1P2 Ca1 131.6(9) . .
W12 O1P2 Ca1 96.4(6) . .
P2 O1P2 O1CA 87.8(8) . .
W12 O1P2 O1CA 140.2(8) . .
Ca1 O1P2 O1CA 43.8(6) . .
P2 O2P2 W3 126.1(6) . 4_565
P2 O2P2 W3 126.1(6) . .
W3 O2P2 W3 95.4(7) 4_565 .
P2 O3P2 W4 126.7(6) . 4_565
P2 O3P2 W4 126.7(6) . .
W4 O3P2 W4 94.1(8) 4_565 .
P3 O1P3 W13 132.1(11) . .
P3 O1P3 Ca1 132.8(10) . .
W13 O1P3 Ca1 95.1(6) . .
P3 O1P3 O1CA 89.2(10) . .
W13 O1P3 O1CA 138.8(9) . .
Ca1 O1P3 O1CA 43.7(7) . .
P3 O2P3 W5 127.1(8) . 4_565
P3 O2P3 W5 127.1(8) . .
W5 O2P3 W5 94.2(11) 4_565 .
P3 O3P3 W6 125.3(10) . 4_565
P3 O3P3 W6 125.3(10) . .
W6 O3P3 W6 95.1(12) 4_565 .
P4 O1P4 W14 131.4(9) . .
P4 O1P4 Ca1 133.2(9) . .
W14 O1P4 Ca1 95.4(6) . .
P4 O1P4 O1CA 89.4(9) . .
W14 O1P4 O1CA 139.1(8) . .
Ca1 O1P4 O1CA 43.8(6) . .
P4 O2P4 W7 125.2(9) . 4_565
P4 O2P4 W7 125.2(9) . .
W7 O2P4 W7 94.8(10) 4_565 .
P4 O3P4 W8 125.5(7) . .
P4 O3P4 W8 125.5(7) . 4_565
W8 O3P4 W8 94.9(9) . 4_565
P5 O1P5 W15 133.2(9) . .
P5 O1P5 Ca1 131.3(8) . .
W15 O1P5 Ca1 95.5(6) . .
P5 O1P5 O1CA 88.6(8) . .
W15 O1P5 O1CA 138.2(8) . .
Ca1 O1P5 O1CA 42.7(6) . .
P5 O2P5 W9 126.0(6) . .
P5 O2P5 W9 126.0(6) . 4_565
W9 O2P5 W9 95.5(8) . 4_565
P5 O3P5 W10 126.4(6) . .
P5 O3P5 W10 126.4(6) . 4_565
W10 O3P5 W10 94.1(7) . 4_565
W2 O1B W1 148.3(8) . .
W1 O1C W1 119.9(11) 4_565 .
W1 O1D W11 149.5(8) . .
W2 O2B W3 160.8(9) . .
W2 O2C W2 117.0(9) . 4_565
W2 O2D W11 148.9(8) . .
W3 O3B W4 149.4(9) . .
W3 O3C W3 118.1(10) . 4_565
W3 O3D W12 149.9(8) . .
W5 O4B W4 162.9(12) . .
W4 O4C W4 119.1(12) . 4_565
W4 O4D W12 148.2(9) . .
W6 O5B W5 150.5(15) . .
W5 O5C W5 118.1(16) . 4_565
W5 O5D W13 149.7(11) . .
W6 O6B W7 158.8(16) . .
W6 O6C W6 118.1(18) . 4_565
W6 O6D W13 151.3(12) . .
W7 O7B W8 148.4(12) . .
W7 O7C W7 119.6(18) 4_565 .
W7 O7D W14 150.0(12) . .
W9 O8B W8 160.0(11) . .
W8 O8C W8 119.1(14) 4_565 .
W8 O8D W14 150.7(10) . .
W10 O9B W9 149.4(9) . .
W9 O9C W9 120.5(12) 4_565 .
W9 O9D W15 148.7(8) . .
W1 O10B W10 162.0(9) . .
W10 O10C W10 119.1(9) 4_565 .
W10 O10D W15 149.0(8) . .
W12 O11E W11 159.0(8) . .
W12 O11E Ca1 95.6(6) . .
W11 O11E Ca1 96.3(6) . .
W12 O12E W13 159.8(10) . .
W12 O12E Ca1 95.2(6) . .
W13 O12E Ca1 96.6(6) . .
W14 O13E W13 158.7(11) . .
W14 O13E Ca1 97.6(7) . .
W13 O13E Ca1 96.0(7) . .
W15 O14E W14 161.7(10) . .
W15 O14E Ca1 95.4(6) . .
W14 O14E Ca1 95.5(7) . .
W15 O15E W11 161.5(8) . .
W15 O15E Ca1 95.8(5) . .
W11 O15E Ca1 95.4(6) . .
Ca1 O1CA O1CA 176.5(17) 4_565 4_565
Ca1 O1CA Ca1 175(2) 4_565 .
O1CA O1CA Ca1 1.7(8) 4_565 .
Ca1 O1CA O1P4 127(2) 4_565 .
O1CA O1CA O1P4 55.0(6) 4_565 .
Ca1 O1CA O1P4 56.1(7) . .
Ca1 O1CA O1P3 128(2) 4_565 .
O1CA O1CA O1P3 55.1(6) 4_565 .
Ca1 O1CA O1P3 56.6(8) . .
O1P4 O1CA O1P3 58.3(7) . .
Ca1 O1CA O1P2 125(2) 4_565 .
O1CA O1CA O1P2 54.4(6) 4_565 .
Ca1 O1CA O1P2 54.1(7) . .
O1P4 O1CA O1P2 102.6(9) . .
O1P3 O1CA O1P2 58.3(7) . .
Ca1 O1CA O1P1 121(2) 4_565 .
O1CA O1CA O1P1 55.5(6) 4_565 .
Ca1 O1CA O1P1 53.9(7) . .
O1P4 O1CA O1P1 101.9(9) . .
O1P3 O1CA O1P1 103.4(9) . .
O1P2 O1CA O1P1 57.5(6) . .
Ca1 O1CA O1P5 123(2) 4_565 .
O1CA O1CA O1P5 55.3(6) 4_565 .
Ca1 O1CA O1P5 54.5(7) . .
O1P4 O1CA O1P5 57.5(6) . .
O1P3 O1CA O1P5 103.0(9) . .
O1P2 O1CA O1P5 101.3(9) . .
O1P1 O1CA O1P5 56.5(6) . .

loop_
_geom_bond_atom_site_label_1
_geom_bond_atom_site_label_2
_geom_bond_distance
_geom_bond_site_symmetry_2
W1 O1A 1.716(15) .
W1 O1D 1.902(14) .
W1 O1C 1.905(10) .
W1 O10B 1.911(15) .
W1 O1B 1.967(15) .
W1 O2P1 2.260(12) .
W2 O2A 1.723(16) .
W2 O2D 1.896(13) .
W2 O2B 1.922(15) .
W2 O2C 1.947(10) .
W2 O1B 1.962(15) .
W2 O3P1 2.269(13) .
W3 O3A 1.730(15) .
W3 O3D 1.872(14) .
W3 O2B 1.930(15) .
W3 O3C 1.931(11) .
W3 O3B 1.936(16) .
W3 O2P2 2.240(13) .
W4 O4A 1.713(17) .
W4 O4D 1.890(17) .
W4 O4C 1.930(12) .
W4 O4B 1.94(2) .
W4 O3B 1.962(16) .
W4 O3P2 2.273(15) .
W5 O5A 1.71(2) .
W5 O5D 1.898(19) .
W5 O4B 1.92(2) .
W5 O5C 1.946(16) .
W5 O5B 1.96(3) .
W5 O2P3 2.28(2) .
W6 O6A 1.68(3) .
W6 O6D 1.84(2) .
W6 O6B 1.92(3) .
W6 O6C 1.930(18) .
W6 O5B 1.94(3) .
W6 O3P3 2.24(2) .
W7 O7A 1.73(3) .
W7 O7D 1.85(2) .
W7 O7C 1.920(17) .
W7 O7B 1.95(2) .
W7 O6B 1.96(3) .
W7 O2P4 2.253(19) .
W8 O8A 1.73(2) .
W8 O8D 1.851(18) .
W8 O8C 1.914(14) .
W8 O8B 1.941(19) .
W8 O7B 1.96(2) .
W8 O3P4 2.240(16) .
W9 O9A 1.729(16) .
W9 O9D 1.887(15) .
W9 O9C 1.911(11) .
W9 O8B 1.937(19) .
W9 O9B 1.961(15) .
W9 O2P5 2.240(14) .
W10 O10A 1.720(16) .
W10 O10D 1.882(14) .
W10 O10C 1.931(9) .
W10 O9B 1.939(16) .
W10 O10B 1.945(14) .
W10 O3P5 2.275(13) .
W11 O11A 1.708(17) .
W11 O15E 1.907(14) .
W11 O11E 1.910(14) .
W11 O2D 1.915(13) .
W11 O1D 1.920(14) .
W11 O1P1 2.203(13) .
W11 Ca1 3.629(10) .
W12 O12A 1.697(18) .
W12 O12E 1.889(16) .
W12 O11E 1.907(14) .
W12 O3D 1.933(14) .
W12 O4D 1.934(17) .
W12 O1P2 2.199(15) .
W12 Ca1 3.610(9) .
W13 O13A 1.71(2) .
W13 O5D 1.909(19) .
W13 O12E 1.916(16) .
W13 O13E 1.953(19) .
W13 O6D 1.96(2) .
W13 O1P3 2.226(18) .
W13 Ca1 3.661(9) .
W14 O14A 1.723(19) .
W14 O13E 1.861(19) .
W14 O14E 1.921(16) .
W14 O7D 1.95(2) .
W14 O8D 1.963(18) .
W14 O1P4 2.217(16) .
W14 Ca1 3.646(9) .
W15 O15A 1.723(16) .
W15 O15E 1.877(14) .
W15 O14E 1.883(17) .
W15 O9D 1.935(15) .
W15 O10D 1.949(14) .
W15 O1P5 2.174(15) .
W15 Ca1 3.621(9) .
P1 O1P1 1.518(14) 4_565
P1 O1P1 1.518(14) .
P1 O3P1 1.53(2) .
P1 O2P1 1.560(19) .
P2 O1P2 1.526(15) .
P2 O1P2 1.526(15) 4_565
P2 O3P2 1.56(2) .
P2 O2P2 1.60(2) .
P3 O1P3 1.490(18) .
P3 O1P3 1.490(18) 4_565
P3 O2P3 1.55(3) .
P3 O3P3 1.60(3) .
P4 O1P4 1.506(16) 4_565
P4 O1P4 1.506(16) .
P4 O3P4 1.59(2) .
P4 O2P4 1.59(3) .
P5 O1P5 1.522(15) 4_565
P5 O1P5 1.522(15) .
P5 O3P5 1.561(19) .
P5 O2P5 1.58(2) .
Ca1 O1CA 1.06(3) 4_565
Ca1 O1CA 2.25(3) .
Ca1 O1P2 2.628(17) .
Ca1 O1P1 2.663(16) .
Ca1 O1P5 2.694(17) .
Ca1 O1P4 2.695(18) .
Ca1 O1P3 2.72(2) .
Ca1 O11E 2.884(17) .
Ca1 O13E 2.90(2) .
Ca1 O12E 2.908(19) .
Ca1 O15E 2.913(17) .
Ca1 O14E 2.923(19) .
O1P1 O1CA 3.27(3) .
O2P1 W1 2.260(12) 4_565
O3P1 W2 2.269(13) 4_565
O1P2 O1CA 3.21(3) .
O2P2 W3 2.240(13) 4_565
O3P2 W4 2.273(15) 4_565
O1P3 O1CA 3.20(3) .
O2P3 W5 2.28(2) 4_565
O3P3 W6 2.24(2) 4_565
O1P4 O1CA 3.20(3) .
O2P4 W7 2.253(19) 4_565
O3P4 W8 2.240(16) 4_565
O1P5 O1CA 3.28(3) .
O2P5 W9 2.240(14) 4_565
O3P5 W10 2.275(13) 4_565
O1C W1 1.905(10) 4_565
O2C W2 1.947(10) 4_565
O3C W3 1.931(11) 4_565
O4C W4 1.930(12) 4_565
O5C W5 1.946(16) 4_565
O6C W6 1.931(18) 4_565
O7C W7 1.920(17) 4_565
O8C W8 1.914(14) 4_565
O9C W9 1.911(11) 4_565
O10C W10 1.931(9) 4_565
O1CA Ca1 1.06(3) 4_565
O1CA O1CA 1.19(6) 4_565
